data_4512303
loop_
_publ_author_name
'Buist, Amanda R.'
'Kennedy, Alan R.'

_publ_section_title
;
 Ionic Cocrystals of Pharmaceutical Compounds: Sodium Complexes of
 Carbamazepine
;
_journal_issue 12
_journal_name_full 'Crystal Growth &amp; Design'
_journal_page_first 6508
_journal_paper_doi 10.1021/cg501400n
_journal_volume 14
_journal_year 2014
_chemical_formula_sum 'C13 H10 Cl I2 N'
_chemical_formula_weight 469.47
_chemical_name_systematic
;
 ?
;
_space_group_IT_number 15
_symmetry_cell_setting monoclinic
_symmetry_space_group_name_Hall '-C 2yc'
_symmetry_space_group_name_H-M 'C 1 2/c 1'
_atom_sites_solution_hydrogens geom
_atom_sites_solution_primary direct
_atom_sites_solution_secondary difmap
_audit_creation_method SHELXL-97
_cell_angle_alpha 90.00
_cell_angle_beta 122.427(5)
_cell_angle_gamma 90.00
_cell_formula_units_Z 4
_cell_length_a 10.2879(4)
_cell_length_b 17.9944(4)
_cell_length_c 8.8718(3)
_cell_measurement_reflns_used 4022
_cell_measurement_temperature 123(2)
_cell_measurement_theta_max 30.5723
_cell_measurement_theta_min 3.5326
_cell_volume 1386.30(11)
_computing_structure_refinement 'SHELXL-97 (Sheldrick, 2008)'
_diffrn_ambient_temperature 123(2)
_diffrn_measured_fraction_theta_full 0.997
_diffrn_measured_fraction_theta_max 0.932
_diffrn_measurement_device_type 'Oxford Diffraction Xcalibur E'
_diffrn_measurement_method 'omega scans'
_diffrn_radiation_monochromator graphite
_diffrn_radiation_source 'fine-focus sealed tube'
_diffrn_radiation_type MoK\a
_diffrn_radiation_wavelength 0.71073
_diffrn_reflns_av_R_equivalents 0.0160
_diffrn_reflns_av_sigmaI/netI 0.0193
_diffrn_reflns_limit_h_max 14
_diffrn_reflns_limit_h_min -14
_diffrn_reflns_limit_k_max 24
_diffrn_reflns_limit_k_min -21
_diffrn_reflns_limit_l_max 12
_diffrn_reflns_limit_l_min -12
_diffrn_reflns_number 5912
_diffrn_reflns_theta_full 27.00
_diffrn_reflns_theta_max 30.64
_diffrn_reflns_theta_min 3.54
_exptl_absorpt_coefficient_mu 4.707
_exptl_absorpt_correction_T_max 1.00000
_exptl_absorpt_correction_T_min 0.40776
_exptl_absorpt_correction_type multi-scan
_exptl_absorpt_process_details
;
CrysAlisPro, Oxford Diffraction Ltd.,
Version 1.171.34.40 (release 27-08-2010 CrysAlis171 .NET)
(compiled Aug 27 2010,11:50:40)
Empirical absorption correction using spherical harmonics,
 implemented in SCALE3 ABSPACK scaling algorithm.
;
_exptl_crystal_colour red
_exptl_crystal_density_diffrn 2.249
_exptl_crystal_density_method 'not measured'
_exptl_crystal_description rod
_exptl_crystal_F_000 872
_exptl_crystal_size_max 0.4
_exptl_crystal_size_mid 0.12
_exptl_crystal_size_min 0.08
_refine_diff_density_max 0.521
_refine_diff_density_min -0.451
_refine_diff_density_rms 0.092
_refine_ls_extinction_method none
_refine_ls_goodness_of_fit_ref 1.073
_refine_ls_hydrogen_treatment constr
_refine_ls_matrix_type full
_refine_ls_number_parameters 79
_refine_ls_number_reflns 2000
_refine_ls_number_restraints 0
_refine_ls_restrained_S_all 1.073
_refine_ls_R_factor_all 0.0216
_refine_ls_R_factor_gt 0.0175
_refine_ls_shift/su_max 0.000
_refine_ls_shift/su_mean 0.000
_refine_ls_structure_factor_coef Fsqd
_refine_ls_weighting_details 'calc w=1/[\s^2^(Fo^2^)+(0.0132P)^2^+2.1559P] where P=(Fo^2^+2Fc^2^)/3'
_refine_ls_weighting_scheme calc
_refine_ls_wR_factor_gt 0.0384
_refine_ls_wR_factor_ref 0.0398
_reflns_number_gt 1778
_reflns_number_total 2000
_reflns_threshold_expression I>2\s(I)
_cod_data_source_file cg501400n_si_002.cif
_cod_data_source_block buist_ki_cbz_acetyl_cl
_cod_depositor_comments 'Adding full bibliography for 4512299--4512304.cif.'
_cod_original_cell_volume 1386.30(8)
_cod_original_sg_symbol_H-M C2/c
_cod_database_code 4512303

loop_
_symmetry_equiv_pos_as_xyz
'x, y, z'
'-x, y, -z+1/2'
'x+1/2, y+1/2, z'
'-x+1/2, y+1/2, -z+1/2'
'-x, -y, -z'
'x, -y, z-1/2'
'-x+1/2, -y+1/2, -z'
'x+1/2, -y+1/2, z-1/2'

loop_
_atom_site_label
_atom_site_type_symbol
_atom_site_fract_x
_atom_site_fract_y
_atom_site_fract_z
_atom_site_U_iso_or_equiv
_atom_site_adp_type
_atom_site_occupancy
_atom_site_symmetry_multiplicity
_atom_site_calc_flag
_atom_site_refinement_flags
I1 I 0.499934(16) -0.275062(8) -0.095210(18) 0.02006(5) Uani 1 1 d .
Cl1 Cl 0.5000 -0.26264(4) 0.2500 0.02115(15) Uani 1 2 d S
N1 N 0.5000 -0.09265(14) 0.2500 0.0176(5) Uani 1 2 d S
H1N H 0.5000 -0.1416 0.2500 0.021 Uiso 1 2 calc SR
C1 C 0.3937(2) -0.05746(12) 0.0986(3) 0.0177(4) Uani 1 1 d .
C2 C 0.2844(2) -0.09821(13) -0.0529(3) 0.0206(4) Uani 1 1 d .
H2 H 0.2826 -0.1509 -0.0492 0.025 Uiso 1 1 calc R
C3 C 0.1814(3) -0.06094(13) -0.2045(3) 0.0236(5) Uani 1 1 d .
H3 H 0.1076 -0.0882 -0.3069 0.028 Uiso 1 1 calc R
C4 C 0.1822(3) 0.01801(13) -0.2127(3) 0.0236(5) Uani 1 1 d .
H4 H 0.1104 0.0427 -0.3208 0.028 Uiso 1 1 calc R
C5 C 0.2845(2) 0.05826(12) -0.0674(3) 0.0207(4) Uani 1 1 d .
H5 H 0.2830 0.1110 -0.0738 0.025 Uiso 1 1 calc R
C6 C 0.3942(2) 0.02184(12) 0.0946(3) 0.0184(4) Uani 1 1 d .
C7 C 0.5000 0.05934(16) 0.2500 0.0187(6) Uani 1 2 d S
H7 H 0.5000 0.1121 0.2500 0.022 Uiso 1 2 calc SR

loop_
_atom_site_aniso_label
_atom_site_aniso_U_11
_atom_site_aniso_U_22
_atom_site_aniso_U_33
_atom_site_aniso_U_23
_atom_site_aniso_U_13
_atom_site_aniso_U_12
I1 0.02901(8) 0.01445(8) 0.02149(7) 0.00082(5) 0.01671(6) 0.00042(6)
Cl1 0.0306(4) 0.0127(3) 0.0215(3) 0.000 0.0148(3) 0.000
N1 0.0228(12) 0.0093(12) 0.0275(13) 0.000 0.0181(11) 0.000
C1 0.0208(10) 0.0145(10) 0.0264(10) 0.0008(8) 0.0185(9) 0.0012(8)
C2 0.0241(10) 0.0148(10) 0.0293(11) -0.0033(9) 0.0186(9) -0.0018(8)
C3 0.0233(11) 0.0228(12) 0.0282(11) -0.0040(9) 0.0160(9) -0.0018(9)
C4 0.0232(10) 0.0221(12) 0.0290(11) 0.0052(9) 0.0163(9) 0.0036(9)
C5 0.0238(10) 0.0149(10) 0.0297(11) 0.0030(9) 0.0184(9) 0.0033(8)
C6 0.0219(10) 0.0129(10) 0.0286(10) 0.0010(8) 0.0190(9) 0.0015(8)
C7 0.0257(15) 0.0095(13) 0.0295(15) 0.000 0.0205(13) 0.000

loop_
_atom_type_symbol
_atom_type_description
_atom_type_scat_dispersion_real
_atom_type_scat_dispersion_imag
_atom_type_scat_source
I I -0.4742 1.8119 'International Tables Vol C Tables 4.2.6.8 and 6.1.1.4'
N N 0.0061 0.0033 'International Tables Vol C Tables 4.2.6.8 and 6.1.1.4'
C C 0.0033 0.0016 'International Tables Vol C Tables 4.2.6.8 and 6.1.1.4'
H H 0.0000 0.0000 'International Tables Vol C Tables 4.2.6.8 and 6.1.1.4'
Cl Cl 0.1484 0.1585 'International Tables Vol C Tables 4.2.6.8 and 6.1.1.4'

loop_
_geom_angle_atom_site_label_1
_geom_angle_atom_site_label_2
_geom_angle_atom_site_label_3
_geom_angle
_geom_angle_site_symmetry_1
_geom_angle_site_symmetry_3
C1 N1 C1 124.1(3) 2_655 .
C1 N1 H1N 118.0 2_655 .
C1 N1 H1N 118.0 . .
N1 C1 C2 120.7(2) . .
N1 C1 C6 118.8(2) . .
C2 C1 C6 120.5(2) . .
C3 C2 C1 119.1(2) . .
C3 C2 H2 120.5 . .
C1 C2 H2 120.5 . .
C2 C3 C4 121.3(2) . .
C2 C3 H3 119.3 . .
C4 C3 H3 119.3 . .
C5 C4 C3 120.5(2) . .
C5 C4 H4 119.8 . .
C3 C4 H4 119.8 . .
C4 C5 C6 120.3(2) . .
C4 C5 H5 119.9 . .
C6 C5 H5 119.9 . .
C7 C6 C5 123.6(2) . .
C7 C6 C1 118.2(2) . .
C5 C6 C1 118.3(2) . .
C6 C7 C6 121.9(3) . 2_655
C6 C7 H7 119.1 . .
C6 C7 H7 119.1 2_655 .

loop_
_geom_bond_atom_site_label_1
_geom_bond_atom_site_label_2
_geom_bond_distance
_geom_bond_site_symmetry_2
I1 I1 2.7473(3) 2_654
N1 C1 1.351(2) 2_655
N1 C1 1.351(2) .
N1 H1N 0.8800 .
C1 C2 1.410(3) .
C1 C6 1.427(3) .
C2 C3 1.362(3) .
C2 H2 0.9500 .
C3 C4 1.423(3) .
C3 H3 0.9500 .
C4 C5 1.356(3) .
C4 H4 0.9500 .
C5 C6 1.425(3) .
C5 H5 0.9500 .
C6 C7 1.390(3) .
C7 C6 1.390(3) 2_655
C7 H7 0.9500 .

loop_
_geom_torsion_atom_site_label_1
_geom_torsion_atom_site_label_2
_geom_torsion_atom_site_label_3
_geom_torsion_atom_site_label_4
_geom_torsion
_geom_torsion_site_symmetry_1
_geom_torsion_site_symmetry_4
C1 N1 C1 C2 -178.6(2) 2_655 .
C1 N1 C1 C6 1.44(12) 2_655 .
N1 C1 C2 C3 -178.42(17) . .
C6 C1 C2 C3 1.5(3) . .
C1 C2 C3 C4 0.0(3) . .
C2 C3 C4 C5 -1.2(3) . .
C3 C4 C5 C6 0.9(3) . .
C4 C5 C6 C7 -178.40(17) . .
C4 C5 C6 C1 0.5(3) . .
N1 C1 C6 C7 -2.8(2) . .
C2 C1 C6 C7 177.20(15) . .
N1 C1 C6 C5 178.17(15) . .
C2 C1 C6 C5 -1.8(3) . .
C5 C6 C7 C6 -179.7(2) . 2_655
C1 C6 C7 C6 1.41(12) . 2_655
